data_4105085
loop_
_publ_author_name
'Daniel W. Himmelberger'
'Chang Won Yoon'
'Martin E. Bluhm'
'Patrick J. Carroll'
'Larry G. Sneddon'

_publ_section_title
;
 Base-Promoted Ammonia Borane Hydrogen-Release
;
_journal_name_full 'Journal of the American Chemical Society'
_journal_page_first 14101
_journal_page_last 14110
_journal_paper_doi 10.1021/ja905015x
_journal_volume 131
_journal_year 2009
_chemical_formula_sum 'C18 H44 B2 K N O6'
_chemical_formula_weight 431.26
_space_group_IT_number 61
_symmetry_cell_setting orthorhombic
_symmetry_Int_Tables_number 61
_symmetry_space_group_name_Hall '-P 2ac 2ab'
_symmetry_space_group_name_H-M 'P b c a'
_atom_sites_solution_hydrogens difmap
_atom_sites_solution_primary direct
_audit_creation_method SHELXL-97
_cell_angle_alpha 90.00
_cell_angle_beta 90.00
_cell_angle_gamma 90.00
_cell_formula_units_Z 8
_cell_length_a 11.5950(7)
_cell_length_b 14.7764(9)
_cell_length_c 29.2387(18)
_cell_measurement_temperature 143(1)
_cell_volume 5009.5(5)
_computing_data_collection 'CrystalClear (Rigaku, 1999)'
_computing_data_reduction 'CrystalClear (Rigaku, 1999)'
_computing_structure_refinement 'SHELXL-97 (Sheldrick, 1997)'
_computing_structure_solution 'SIR97 (Altomare, 1999)'
_diffrn_ambient_temperature 143(1)
_diffrn_measured_fraction_theta_full 0.997
_diffrn_measured_fraction_theta_max 0.997
_diffrn_measurement_device 'CCD Area Detector'
_diffrn_measurement_device_type 'Rigaku Mercury'
_diffrn_measurement_method 'phi and omega rotations'
_diffrn_radiation_monochromator graphite
_diffrn_radiation_source 'rotating anode'
_diffrn_radiation_type MoK\a
_diffrn_radiation_wavelength 0.71073
_diffrn_reflns_av_R_equivalents 0.0233
_diffrn_reflns_av_sigmaI/netI 0.0280
_diffrn_reflns_limit_h_max 15
_diffrn_reflns_limit_h_min -12
_diffrn_reflns_limit_k_max 14
_diffrn_reflns_limit_k_min -19
_diffrn_reflns_limit_l_max 37
_diffrn_reflns_limit_l_min -31
_diffrn_reflns_number 20472
_diffrn_reflns_theta_full 27.48
_diffrn_reflns_theta_max 27.48
_diffrn_reflns_theta_min 2.63
_exptl_absorpt_coefficient_mu 0.242
_exptl_absorpt_correction_T_max 1.0000
_exptl_absorpt_correction_T_min 0.8629
_exptl_absorpt_correction_type multi-scan
_exptl_absorpt_process_details
;  Shape and scale corrections using equivalent reflections.
    Shape function based on spherical harmonics.
    Highest even and odd order for spherical harmonics:  4  and  3
    Laue group:  mmm
    Friedel opposites are equivalent.
;
_exptl_crystal_density_diffrn 1.144
_exptl_crystal_F_000 1888
_exptl_crystal_size_max 0.46
_exptl_crystal_size_mid 0.30
_exptl_crystal_size_min 0.25
_refine_diff_density_max 0.240
_refine_diff_density_min -0.203
_refine_diff_density_rms 0.036
_refine_ls_extinction_method none
_refine_ls_goodness_of_fit_ref 1.031
_refine_ls_hydrogen_treatment refall
_refine_ls_matrix_type full
_refine_ls_number_parameters 430
_refine_ls_number_reflns 5721
_refine_ls_number_restraints 0
_refine_ls_restrained_S_all 1.031
_refine_ls_R_factor_all 0.0459
_refine_ls_R_factor_gt 0.0374
_refine_ls_shift/su_max 0.011
_refine_ls_shift/su_mean 0.002
_refine_ls_structure_factor_coef Fsqd
_refine_ls_weighting_details 'calc w=1/[\s^2^(Fo^2^)+(0.0444P)^2^+1.3384P] where P=(Fo^2^+2Fc^2^)/3'
_refine_ls_weighting_scheme calc
_refine_ls_wR_factor_gt 0.0892
_refine_ls_wR_factor_ref 0.0943
_reflns_number_gt 4944
_reflns_number_total 5721
_reflns_threshold_expression >2sigma(I)
_cod_data_source_file ja905015x_si_002.cif
_cod_data_source_block shelxl
_cod_original_sg_symbol_H-M 'P b c a '
_cod_database_code 4105085

loop_
_symmetry_equiv_pos_as_xyz
'x, y, z'
'-x+1/2, y+1/2, z'
'x, -y+1/2, z+1/2'
'-x+1/2, -y, z+1/2'
'-x, -y, -z'
'x-1/2, -y-1/2, -z'
'-x, y-1/2, -z-1/2'
'x-1/2, y, -z-1/2'

loop_
_atom_site_label
_atom_site_type_symbol
_atom_site_fract_x
_atom_site_fract_y
_atom_site_fract_z
_atom_site_U_iso_or_equiv
_atom_site_adp_type
_atom_site_occupancy
_atom_site_symmetry_multiplicity
_atom_site_calc_flag
B1 B 0.51568(13) 0.69467(10) 0.62875(5) 0.0278(3) Uani 1 1 d
N2 N 0.46432(10) 0.70116(8) 0.68056(4) 0.0307(2) Uani 1 1 d
B3 B 0.37281(14) 0.63014(10) 0.69969(6) 0.0329(3) Uani 1 1 d
C4 C 0.40927(12) 0.69936(9) 0.59282(5) 0.0327(3) Uani 1 1 d
C5 C 0.33178(14) 0.78234(12) 0.59636(7) 0.0451(4) Uani 1 1 d
C6 C 0.60190(13) 0.78184(11) 0.62364(5) 0.0380(3) Uani 1 1 d
C7 C 0.66126(16) 0.79143(15) 0.57739(6) 0.0518(4) Uani 1 1 d
C8 C 0.58424(13) 0.59898(10) 0.62354(5) 0.0367(3) Uani 1 1 d
C9 C 0.68423(14) 0.58261(15) 0.65608(7) 0.0534(5) Uani 1 1 d
C10 C 0.53614(13) 0.32174(11) 0.63903(6) 0.0441(4) Uani 1 1 d
C11 C 0.46815(13) 0.28513(10) 0.67830(6) 0.0428(4) Uani 1 1 d
C12 C 0.32527(14) 0.32634(11) 0.73229(5) 0.0415(3) Uani 1 1 d
C13 C 0.24759(14) 0.40222(11) 0.74657(5) 0.0395(3) Uani 1 1 d
C14 C 0.09041(13) 0.49215(11) 0.72453(5) 0.0375(3) Uani 1 1 d
C15 C 0.00444(12) 0.50875(11) 0.68753(5) 0.0370(3) Uani 1 1 d
C16 C -0.01183(13) 0.55762(11) 0.61101(6) 0.0392(3) Uani 1 1 d
C17 C 0.05759(14) 0.59153(11) 0.57161(6) 0.0421(4) Uani 1 1 d
C18 C 0.19206(16) 0.54298(12) 0.51625(5) 0.0448(4) Uani 1 1 d
C19 C 0.26630(16) 0.46453(12) 0.50347(5) 0.0456(4) Uani 1 1 d
C20 C 0.43229(14) 0.38294(12) 0.52455(6) 0.0456(4) Uani 1 1 d
C21 C 0.51785(13) 0.36980(12) 0.56197(6) 0.0449(4) Uani 1 1 d
O1 O 0.45999(8) 0.33846(7) 0.60184(3) 0.0381(2) Uani 1 1 d
O2 O 0.39164(8) 0.35408(6) 0.69375(3) 0.0354(2) Uani 1 1 d
O3 O 0.16274(8) 0.41758(6) 0.71219(3) 0.0334(2) Uani 1 1 d
O4 O 0.06384(8) 0.53765(7) 0.64745(3) 0.0346(2) Uani 1 1 d
O5 O 0.13188(9) 0.52075(6) 0.55701(3) 0.0371(2) Uani 1 1 d
O6 O 0.35467(9) 0.45372(7) 0.53678(3) 0.0396(2) Uani 1 1 d
K1 K 0.28547(2) 0.469047(18) 0.630783(9) 0.02698(9) Uani 1 1 d
H2A H 0.5272(16) 0.6979(12) 0.7005(6) 0.051(5) Uiso 1 1 d
H2B H 0.4348(14) 0.7576(12) 0.6842(6) 0.043(4) Uiso 1 1 d
H3A H 0.2898(12) 0.6359(10) 0.6797(5) 0.036(4) Uiso 1 1 d
H3B H 0.3529(13) 0.6465(10) 0.7368(5) 0.041(4) Uiso 1 1 d
H3C H 0.4099(13) 0.5596(11) 0.6971(5) 0.040(4) Uiso 1 1 d
H4A H 0.4395(14) 0.6983(11) 0.5614(6) 0.045(4) Uiso 1 1 d
H4B H 0.3604(14) 0.6447(11) 0.5961(5) 0.041(4) Uiso 1 1 d
H5A H 0.2939(18) 0.7827(15) 0.6274(7) 0.068(6) Uiso 1 1 d
H5B H 0.2685(17) 0.7849(13) 0.5738(7) 0.063(6) Uiso 1 1 d
H5C H 0.3759(15) 0.8374(13) 0.5921(6) 0.050(5) Uiso 1 1 d
H6A H 0.5594(16) 0.8375(13) 0.6288(6) 0.053(5) Uiso 1 1 d
H6B H 0.6619(15) 0.7821(12) 0.6476(6) 0.049(5) Uiso 1 1 d
H7A H 0.7094(19) 0.7371(17) 0.5709(8) 0.081(7) Uiso 1 1 d
H7B H 0.7126(16) 0.8478(14) 0.5760(7) 0.063(6) Uiso 1 1 d
H7C H 0.6029(17) 0.7967(13) 0.5514(7) 0.063(6) Uiso 1 1 d
H8A H 0.5260(15) 0.5499(12) 0.6293(5) 0.041(4) Uiso 1 1 d
H8B H 0.6164(15) 0.5940(12) 0.5910(6) 0.056(5) Uiso 1 1 d
H9A H 0.742(2) 0.6332(15) 0.6542(7) 0.071(6) Uiso 1 1 d
H9B H 0.729(2) 0.5244(16) 0.6509(8) 0.074(7) Uiso 1 1 d
H9C H 0.657(2) 0.5812(16) 0.6891(9) 0.085(7) Uiso 1 1 d
H10A H 0.5774(14) 0.3775(12) 0.6478(6) 0.045(4) Uiso 1 1 d
H10B H 0.5957(16) 0.2788(13) 0.6295(6) 0.051(5) Uiso 1 1 d
H11A H 0.4241(14) 0.2320(11) 0.6697(6) 0.040(4) Uiso 1 1 d
H11B H 0.5228(14) 0.2676(11) 0.7033(6) 0.045(4) Uiso 1 1 d
H12A H 0.3762(15) 0.3127(12) 0.7574(6) 0.051(5) Uiso 1 1 d
H12B H 0.2825(14) 0.2720(12) 0.7245(6) 0.043(4) Uiso 1 1 d
H13A H 0.2085(15) 0.3853(12) 0.7753(6) 0.053(5) Uiso 1 1 d
H13B H 0.2935(13) 0.4565(11) 0.7521(6) 0.037(4) Uiso 1 1 d
H14A H 0.1395(14) 0.5459(11) 0.7299(5) 0.039(4) Uiso 1 1 d
H14B H 0.0509(15) 0.4775(11) 0.7523(6) 0.047(5) Uiso 1 1 d
H15A H -0.0411(13) 0.4517(11) 0.6812(5) 0.036(4) Uiso 1 1 d
H15B H -0.0495(14) 0.5541(11) 0.6982(6) 0.044(4) Uiso 1 1 d
H16A H -0.0674(16) 0.6061(13) 0.6201(6) 0.053(5) Uiso 1 1 d
H16B H -0.0574(14) 0.5041(12) 0.6016(6) 0.040(4) Uiso 1 1 d
H17A H 0.0049(15) 0.6089(11) 0.5464(6) 0.048(5) Uiso 1 1 d
H17B H 0.1025(15) 0.6461(12) 0.5796(6) 0.049(5) Uiso 1 1 d
H18A H 0.2389(15) 0.5977(12) 0.5210(6) 0.046(5) Uiso 1 1 d
H18B H 0.1371(16) 0.5553(12) 0.4905(6) 0.054(5) Uiso 1 1 d
H19A H 0.2200(15) 0.4091(13) 0.5012(6) 0.050(5) Uiso 1 1 d
H19B H 0.2987(16) 0.4754(12) 0.4736(7) 0.056(5) Uiso 1 1 d
H20A H 0.4704(16) 0.3989(13) 0.4959(6) 0.058(5) Uiso 1 1 d
H20B H 0.3876(14) 0.3258(11) 0.5189(5) 0.040(4) Uiso 1 1 d
H21A H 0.5739(15) 0.3236(12) 0.5521(6) 0.050(5) Uiso 1 1 d
H21B H 0.5598(14) 0.4290(12) 0.5687(6) 0.047(5) Uiso 1 1 d

loop_
_atom_site_aniso_label
_atom_site_aniso_U_11
_atom_site_aniso_U_22
_atom_site_aniso_U_33
_atom_site_aniso_U_23
_atom_site_aniso_U_13
_atom_site_aniso_U_12
B1 0.0299(7) 0.0271(7) 0.0265(7) -0.0027(5) -0.0001(6) 0.0012(6)
N2 0.0319(6) 0.0291(6) 0.0310(6) -0.0043(5) -0.0003(5) -0.0041(5)
B3 0.0335(8) 0.0297(7) 0.0355(9) 0.0030(6) -0.0008(6) -0.0036(6)
C4 0.0332(7) 0.0314(7) 0.0333(8) -0.0006(5) -0.0029(6) 0.0023(6)
C5 0.0394(8) 0.0427(9) 0.0532(10) 0.0129(7) 0.0013(8) 0.0107(7)
C6 0.0392(8) 0.0387(8) 0.0360(8) -0.0001(6) 0.0016(6) -0.0085(7)
C7 0.0488(9) 0.0652(11) 0.0415(10) 0.0113(8) 0.0042(8) -0.0159(9)
C8 0.0364(7) 0.0357(7) 0.0381(8) 0.0022(6) 0.0034(6) 0.0077(6)
C9 0.0338(8) 0.0667(12) 0.0596(12) 0.0206(9) 0.0026(8) 0.0125(8)
C10 0.0291(7) 0.0372(8) 0.0659(11) -0.0044(7) -0.0047(7) 0.0068(7)
C11 0.0388(8) 0.0310(7) 0.0586(10) 0.0029(7) -0.0106(7) 0.0074(7)
C12 0.0506(9) 0.0392(8) 0.0345(8) 0.0120(6) -0.0094(7) -0.0048(7)
C13 0.0457(8) 0.0479(8) 0.0250(7) 0.0040(6) -0.0025(6) -0.0078(7)
C14 0.0374(7) 0.0445(8) 0.0307(8) -0.0095(6) 0.0115(6) -0.0053(7)
C15 0.0308(7) 0.0421(8) 0.0381(8) -0.0083(6) 0.0113(6) -0.0015(6)
C16 0.0305(7) 0.0386(8) 0.0485(9) 0.0007(7) -0.0034(6) 0.0083(6)
C17 0.0448(8) 0.0355(8) 0.0460(9) 0.0077(7) -0.0052(7) 0.0103(7)
C18 0.0590(10) 0.0483(9) 0.0272(7) 0.0108(7) 0.0012(7) -0.0033(8)
C19 0.0567(10) 0.0569(10) 0.0232(7) 0.0000(7) 0.0068(7) -0.0052(8)
C20 0.0455(9) 0.0507(9) 0.0406(9) -0.0145(7) 0.0167(7) -0.0028(7)
C21 0.0342(7) 0.0463(9) 0.0543(10) -0.0150(7) 0.0175(7) -0.0018(7)
O1 0.0280(5) 0.0411(5) 0.0451(6) -0.0061(4) 0.0043(4) -0.0009(4)
O2 0.0388(5) 0.0287(5) 0.0386(5) 0.0035(4) -0.0036(4) 0.0024(4)
O3 0.0348(5) 0.0392(5) 0.0263(5) -0.0028(4) 0.0002(4) -0.0024(4)
O4 0.0273(5) 0.0427(5) 0.0337(5) -0.0020(4) 0.0033(4) 0.0016(4)
O5 0.0458(6) 0.0356(5) 0.0299(5) 0.0074(4) 0.0036(4) 0.0060(4)
O6 0.0423(5) 0.0452(6) 0.0312(5) -0.0081(4) 0.0096(4) -0.0014(5)
K1 0.02789(15) 0.02707(14) 0.02596(15) -0.00058(10) 0.00181(10) 0.00065(11)

loop_
_atom_type_symbol
_atom_type_description
_atom_type_scat_dispersion_real
_atom_type_scat_dispersion_imag
_atom_type_scat_source
C C 0.0033 0.0016 'International Tables Vol C Tables 4.2.6.8 and 6.1.1.4'
H H 0.0000 0.0000 'International Tables Vol C Tables 4.2.6.8 and 6.1.1.4'
N N 0.0061 0.0033 'International Tables Vol C Tables 4.2.6.8 and 6.1.1.4'
O O 0.0106 0.0060 'International Tables Vol C Tables 4.2.6.8 and 6.1.1.4'
B B 0.0013 0.0007 'International Tables Vol C Tables 4.2.6.8 and 6.1.1.4'
K K 0.2009 0.2494 'International Tables Vol C Tables 4.2.6.8 and 6.1.1.4'

loop_
_geom_angle_atom_site_label_1
_geom_angle_atom_site_label_2
_geom_angle_atom_site_label_3
_geom_angle
_geom_angle_site_symmetry_1
_geom_angle_site_symmetry_3
C4 B1 C8 110.34(11) . .
C4 B1 N2 108.75(11) . .
C8 B1 N2 108.43(11) . .
C4 B1 C6 111.82(11) . .
C8 B1 C6 112.10(12) . .
N2 B1 C6 105.17(10) . .
B3 N2 B1 122.05(10) . .
B3 N2 H2A 105.4(11) . .
B1 N2 H2A 107.0(11) . .
B3 N2 H2B 108.2(11) . .
B1 N2 H2B 107.6(10) . .
H2A N2 H2B 105.5(15) . .
N2 B3 K1 117.90(9) . .
N2 B3 H3A 109.6(8) . .
K1 B3 H3A 58.3(8) . .
N2 B3 H3B 109.3(8) . .
K1 B3 H3B 132.8(8) . .
H3A B3 H3B 107.8(11) . .
N2 B3 H3C 109.3(8) . .
K1 B3 H3C 53.6(8) . .
H3A B3 H3C 111.1(11) . .
H3B B3 H3C 109.7(11) . .
C5 C4 B1 116.04(13) . .
C5 C4 H4A 106.6(10) . .
B1 C4 H4A 109.5(10) . .
C5 C4 H4B 108.2(9) . .
B1 C4 H4B 109.7(9) . .
H4A C4 H4B 106.3(13) . .
C4 C5 K1 162.73(12) . 2
C4 C5 H5A 108.8(12) . .
K1 C5 H5A 62.1(12) 2 .
C4 C5 H5B 115.1(11) . .
K1 C5 H5B 82.1(11) 2 .
H5A C5 H5B 106.1(16) . .
C4 C5 H5C 110.8(10) . .
K1 C5 H5C 63.0(10) 2 .
H5A C5 H5C 110.0(16) . .
H5B C5 H5C 105.9(15) . .
C7 C6 B1 115.47(13) . .
C7 C6 H6A 106.8(11) . .
B1 C6 H6A 110.0(11) . .
C7 C6 H6B 108.2(10) . .
B1 C6 H6B 111.6(10) . .
H6A C6 H6B 104.1(14) . .
C6 C7 H7A 110.3(14) . .
C6 C7 H7B 111.9(11) . .
H7A C7 H7B 108.8(16) . .
C6 C7 H7C 111.6(11) . .
H7A C7 H7C 107.0(17) . .
H7B C7 H7C 107.1(15) . .
C9 C8 B1 116.87(14) . .
C9 C8 H8A 107.0(9) . .
B1 C8 H8A 106.4(9) . .
C9 C8 H8B 107.1(10) . .
B1 C8 H8B 109.0(10) . .
H8A C8 H8B 110.4(14) . .
C8 C9 H9A 110.8(12) . .
C8 C9 H9B 115.5(13) . .
H9A C9 H9B 106.3(17) . .
C8 C9 H9C 111.0(13) . .
H9A C9 H9C 106.1(18) . .
H9B C9 H9C 106.6(18) . .
O1 C10 C11 108.83(12) . .
O1 C10 H10A 110.8(10) . .
C11 C10 H10A 111.0(10) . .
O1 C10 H10B 109.5(10) . .
C11 C10 H10B 110.9(10) . .
H10A C10 H10B 105.8(14) . .
O2 C11 C10 108.26(12) . .
O2 C11 H11A 109.5(9) . .
C10 C11 H11A 111.9(10) . .
O2 C11 H11B 110.3(10) . .
C10 C11 H11B 108.7(9) . .
H11A C11 H11B 108.2(13) . .
O2 C12 C13 109.27(12) . .
O2 C12 H12A 109.3(10) . .
C13 C12 H12A 108.3(11) . .
O2 C12 H12B 109.1(10) . .
C13 C12 H12B 112.2(10) . .
H12A C12 H12B 108.6(14) . .
O3 C13 C12 109.75(12) . .
O3 C13 H13A 108.9(10) . .
C12 C13 H13A 108.9(10) . .
O3 C13 H13B 111.2(9) . .
C12 C13 H13B 109.5(9) . .
H13A C13 H13B 108.5(14) . .
O3 C14 C15 109.61(11) . .
O3 C14 H14A 108.7(9) . .
C15 C14 H14A 111.5(9) . .
O3 C14 H14B 108.7(10) . .
C15 C14 H14B 109.4(10) . .
H14A C14 H14B 108.8(14) . .
O4 C15 C14 108.83(11) . .
O4 C15 H15A 110.7(9) . .
C14 C15 H15A 110.1(9) . .
O4 C15 H15B 111.7(10) . .
C14 C15 H15B 108.2(10) . .
H15A C15 H15B 107.4(13) . .
O4 C16 C17 108.53(12) . .
O4 C16 H16A 110.4(10) . .
C17 C16 H16A 108.2(10) . .
O4 C16 H16B 112.0(10) . .
C17 C16 H16B 110.0(10) . .
H16A C16 H16B 107.6(13) . .
O5 C17 C16 108.17(12) . .
O5 C17 H17A 109.9(10) . .
C16 C17 H17A 109.2(10) . .
O5 C17 H17B 110.6(10) . .
C16 C17 H17B 112.1(10) . .
H17A C17 H17B 106.9(14) . .
O5 C18 C19 108.32(13) . .
O5 C18 H18A 110.0(10) . .
C19 C18 H18A 110.8(10) . .
O5 C18 H18B 111.1(10) . .
C19 C18 H18B 108.6(10) . .
H18A C18 H18B 107.9(14) . .
O6 C19 C18 109.36(13) . .
O6 C19 H19A 110.2(10) . .
C18 C19 H19A 110.5(10) . .
O6 C19 H19B 111.0(11) . .
C18 C19 H19B 108.8(11) . .
H19A C19 H19B 107.0(15) . .
O6 C20 C21 109.38(12) . .
O6 C20 H20A 108.9(11) . .
C21 C20 H20A 111.1(11) . .
O6 C20 H20B 109.4(9) . .
C21 C20 H20B 110.8(9) . .
H20A C20 H20B 107.1(14) . .
O1 C21 C20 109.28(12) . .
O1 C21 H21A 109.0(10) . .
C20 C21 H21A 108.3(10) . .
O1 C21 H21B 110.3(9) . .
C20 C21 H21B 110.3(9) . .
H21A C21 H21B 109.6(13) . .
C10 O1 C21 112.97(11) . .
C10 O1 K1 108.86(8) . .
C21 O1 K1 110.43(9) . .
C11 O2 C12 112.43(11) . .
C11 O2 K1 120.05(9) . .
C12 O2 K1 117.29(8) . .
C13 O3 C14 110.47(11) . .
C13 O3 K1 106.52(8) . .
C14 O3 K1 107.15(8) . .
C16 O4 C15 112.52(11) . .
C16 O4 K1 120.91(8) . .
C15 O4 K1 118.52(8) . .
C18 O5 C17 112.33(11) . .
C18 O5 K1 112.56(9) . .
C17 O5 K1 110.05(9) . .
C19 O6 C20 111.42(12) . .
C19 O6 K1 116.43(8) . .
C20 O6 K1 118.32(9) . .
O2 K1 O4 120.62(3) . .
O2 K1 O6 117.39(3) . .
O4 K1 O6 116.79(3) . .
O2 K1 O3 60.74(3) . .
O4 K1 O3 59.90(3) . .
O6 K1 O3 155.44(3) . .
O2 K1 O5 157.21(3) . .
O4 K1 O5 58.09(3) . .
O6 K1 O5 58.70(3) . .
O3 K1 O5 112.43(3) . .
O2 K1 O1 58.91(3) . .
O4 K1 O1 157.46(3) . .
O6 K1 O1 58.48(3) . .
O3 K1 O1 114.07(3) . .
O5 K1 O1 112.58(3) . .
O2 K1 C5 82.62(4) . 2_545
O4 K1 C5 88.70(4) . 2_545
O6 K1 C5 75.67(4) . 2_545
O3 K1 C5 79.87(4) . 2_545
O5 K1 C5 74.65(4) . 2_545
O1 K1 C5 68.76(4) . 2_545
O2 K1 B3 84.28(3) . .
O4 K1 B3 85.06(4) . .
O6 K1 B3 123.98(4) . .
O3 K1 B3 80.57(3) . .
O5 K1 B3 117.10(3) . .
O1 K1 B3 116.33(4) . .
C5 K1 B3 160.01(4) 2_545 .
O2 K1 H3A 100.8(3) . .
O4 K1 H3A 67.4(3) . .
O6 K1 H3A 122.9(3) . .
O3 K1 H3A 79.8(3) . .
O5 K1 H3A 99.0(3) . .
O1 K1 H3A 134.8(3) . .
C5 K1 H3A 154.3(3) 2_545 .
B3 K1 H3A 19.7(3) . .
O2 K1 H3C 66.5(3) . .
O4 K1 H3C 100.5(3) . .
O6 K1 H3C 124.3(3) . .
O3 K1 H3C 78.8(3) . .
O5 K1 H3C 135.7(3) . .
O1 K1 H3C 99.3(3) . .
C5 K1 H3C 148.3(3) 2_545 .
B3 K1 H3C 19.2(3) . .
H3A K1 H3C 38.7(4) . .
O2 K1 H4B 129.7(3) . .
O4 K1 H4B 90.7(3) . .
O6 K1 H4B 69.8(3) . .
O3 K1 H4B 132.1(3) . .
O5 K1 H4B 71.9(3) . .
O1 K1 H4B 106.3(3) . .
C5 K1 H4B 140.8(3) 2_545 .
B3 K1 H4B 58.4(3) . .
H3A K1 H4B 53.2(4) . .
H3C K1 H4B 70.0(5) . .
O2 K1 H8A 81.0(3) . .
O4 K1 H8A 134.6(3) . .
O6 K1 H8A 76.2(3) . .
O3 K1 H8A 124.8(3) . .
O5 K1 H8A 116.8(3) . .
O1 K1 H8A 67.6(3) . .
C5 K1 H8A 135.8(3) 2_545 .
B3 K1 H8A 55.9(3) . .
H3A K1 H8A 69.5(4) . .
H3C K1 H8A 48.6(4) . .
H4B K1 H8A 51.1(4) . .

loop_
_geom_bond_atom_site_label_1
_geom_bond_atom_site_label_2
_geom_bond_distance
_geom_bond_site_symmetry_2
B1 C4 1.622(2) .
B1 C8 1.629(2) .
B1 N2 1.6303(18) .
B1 C6 1.637(2) .
N2 B3 1.5938(19) .
N2 H2A 0.935(19) .
N2 H2B 0.908(18) .
B3 K1 3.2789(16) .
B3 H3A 1.129(15) .
B3 H3B 1.136(16) .
B3 H3C 1.130(16) .
C4 C5 1.524(2) .
C4 H4A 0.984(17) .
C4 H4B 0.991(17) .
C5 K1 3.2361(17) 2
C5 H5A 1.01(2) .
C5 H5B 0.99(2) .
C5 H5C 0.970(19) .
C6 C7 1.524(2) .
C6 H6A 0.970(19) .
C6 H6B 0.988(18) .
C7 H7A 1.00(2) .
C7 H7B 1.02(2) .
C7 H7C 1.02(2) .
C8 C9 1.519(2) .
C8 H8A 1.005(18) .
C8 H8B 1.025(19) .
C9 H9A 1.00(2) .
C9 H9B 1.02(2) .
C9 H9C 1.02(2) .
C10 O1 1.4224(19) .
C10 C11 1.494(2) .
C10 H10A 0.986(18) .
C10 H10B 0.978(19) .
C11 O2 1.4246(18) .
C11 H11A 0.970(17) .
C11 H11B 1.002(17) .
C12 O2 1.4247(18) .
C12 C13 1.498(2) .
C12 H12A 0.964(18) .
C12 H12B 0.971(17) .
C13 O3 1.4245(18) .
C13 H13A 0.986(19) .
C13 H13B 0.977(16) .
C14 O3 1.4310(18) .
C14 C15 1.491(2) .
C14 H14A 0.990(17) .
C14 H14B 0.957(18) .
C15 O4 1.4248(17) .
C15 H15A 1.011(16) .
C15 H15B 0.968(17) .
C16 O4 1.4115(18) .
C16 C17 1.492(2) .
C16 H16A 0.999(19) .
C16 H16B 0.989(17) .
C17 O5 1.4206(18) .
C17 H17A 0.991(18) .
C17 H17B 0.988(18) .
C18 O5 1.4196(18) .
C18 C19 1.491(2) .
C18 H18A 0.983(18) .
C18 H18B 1.003(19) .
C19 O6 1.423(2) .
C19 H19A 0.982(19) .
C19 H19B 0.96(2) .
C20 O6 1.4254(18) .
C20 C21 1.490(2) .
C20 H20A 0.977(19) .
C20 H20B 1.004(17) .
C21 O1 1.4225(19) .
C21 H21A 0.985(18) .
C21 H21B 1.020(18) .
O1 K1 2.9214(10) .
O2 K1 2.7913(10) .
O3 K1 2.8757(10) .
O4 K1 2.8052(9) .
O5 K1 2.8996(10) .
O6 K1 2.8721(10) .
K1 C5 3.2361(17) 2_545
K1 H3A 2.851(15) .
K1 H3C 2.763(16) .
K1 H4B 2.919(17) .
K1 H8A 3.035(18) .
